data_4037626
loop_
_publ_author_name
'Yuan, Yu-Chao'
'Goujon, Marion'
'Bruneau, Christian'
'Roisnel, Thierry'
'Gramage-Doria, Rafael'

_publ_section_title
;
 C-H Bond Alkylation of Cyclic Amides with Maleimides via a
 Site-Selective-Determining Six-Membered Ruthenacycle.
;
_journal_name_full 'The Journal of organic chemistry'
_journal_paper_doi 10.1021/acs.joc.9b02690
_journal_year 2019
_chemical_compound_source 'synthesis as described'
_chemical_formula_moiety 'C24 H18 N2 O3'
_chemical_formula_sum 'C24 H18 N2 O3'
_chemical_formula_weight 382.40
_space_group_crystal_system monoclinic
_space_group_IT_number 14
_space_group_name_Hall '-P 2ybc'
_space_group_name_H-M_alt 'P 1 21/c 1'
_atom_sites_solution_hydrogens geom
_atom_sites_solution_primary dual
_atom_sites_solution_secondary difmap
_cell_angle_alpha 90
_cell_angle_beta 119.990(3)
_cell_angle_gamma 90
_cell_formula_units_Z 4
_cell_length_a 12.8305(12)
_cell_length_b 9.6000(9)
_cell_length_c 17.8131(16)
_cell_measurement_reflns_used 9900
_cell_measurement_temperature 150
_cell_measurement_theta_max 27.4968
_cell_measurement_theta_min 2.4988
_cell_measurement_wavelength 0.71073
_cell_volume 1900.3(3)
_computing_cell_refinement 'APEX3 (Bruker, 2015)'
_computing_data_collection 'SAINT (Bruker, 2014)'
_computing_data_reduction 'SAINT (Bruker, 2014)'
_computing_molecular_graphics 'SXGRAPH (L. Farrugia, 1999), Mercury (CSD, 2016)'
_computing_publication_material 'CRYSCALC (T. Roisnel, local program, 2019)'
_computing_structure_refinement 'SHELXL-2018_3 (Sheldrick, 2018)'
_computing_structure_solution 'SHELXT (G. Sheldrick, 2015)'
_diffrn_ambient_temperature 150
_diffrn_detector '(CMOS) PHOTON 100'
_diffrn_detector_area_resol_mean 10.4167
_diffrn_measured_fraction_theta_full 0.990
_diffrn_measured_fraction_theta_max 0.987
_diffrn_measurement_device_type 'D8 VENTURE Bruker AXS'
_diffrn_measurement_method 'rotation images'
_diffrn_orient_matrix_UB_11 0.0469363
_diffrn_orient_matrix_UB_12 -0.0863133
_diffrn_orient_matrix_UB_13 0.0283152
_diffrn_orient_matrix_UB_21 0.0574198
_diffrn_orient_matrix_UB_22 0.0229799
_diffrn_orient_matrix_UB_23 -0.0207393
_diffrn_orient_matrix_UB_31 0.0509680
_diffrn_orient_matrix_UB_32 0.0535967
_diffrn_orient_matrix_UB_33 0.0544915
_diffrn_radiation_monochromator 'multilayer monochromator'
_diffrn_radiation_probe x-ray
_diffrn_radiation_source 'Incoatec microfocus sealed tube'
_diffrn_radiation_type MoK\a
_diffrn_radiation_wavelength 0.71073
_diffrn_reflns_av_R_equivalents 0.0572
_diffrn_reflns_av_unetI/netI 0.0551
_diffrn_reflns_limit_h_max 16
_diffrn_reflns_limit_h_min -16
_diffrn_reflns_limit_k_max 11
_diffrn_reflns_limit_k_min -12
_diffrn_reflns_limit_l_max 23
_diffrn_reflns_limit_l_min -23
_diffrn_reflns_number 15488
_diffrn_reflns_theta_full 25.242
_diffrn_reflns_theta_max 27.497
_diffrn_reflns_theta_min 2.499
_diffrn_source_current 1.0
_diffrn_source_voltage 50.0
_exptl_absorpt_coefficient_mu 0.089
_exptl_absorpt_correction_T_max 0.991
_exptl_absorpt_correction_T_min 0.694
_exptl_absorpt_correction_type multi-scan
_exptl_absorpt_process_details
;
  [Sheldrick, G.M. (2014). SADABS Bruker AXS Inc., Madison, Wisconsin, USA]
;
_exptl_crystal_colour colourless
_exptl_crystal_density_diffrn 1.337
_exptl_crystal_description prism
_exptl_crystal_F_000 800
_exptl_crystal_size_max 0.330
_exptl_crystal_size_mid 0.210
_exptl_crystal_size_min 0.100
_refine_diff_density_max 0.436
_refine_diff_density_min -0.360
_refine_diff_density_rms 0.080
_refine_ls_extinction_method none
_refine_ls_goodness_of_fit_ref 1.147
_refine_ls_hydrogen_treatment constr
_refine_ls_matrix_type full
_refine_ls_number_parameters 226
_refine_ls_number_reflns 4311
_refine_ls_number_restraints 0
_refine_ls_restrained_S_all 1.147
_refine_ls_R_factor_all 0.1010
_refine_ls_R_factor_gt 0.0872
_refine_ls_shift/su_max 0.013
_refine_ls_shift/su_mean 0.002
_refine_ls_structure_factor_coef Fsqd
_refine_ls_weighting_details 'w=1/[\s^2^(Fo^2^)+(0.0908P)^2^+2.6776P] where P=(Fo^2^+2Fc^2^)/3'
_refine_ls_weighting_scheme calc
_refine_ls_wR_factor_gt 0.2320
_refine_ls_wR_factor_ref 0.2434
_reflns_Friedel_coverage 0.000
_reflns_number_gt 3514
_reflns_number_total 4311
_reflns_threshold_expression >2sigma(I)
_cod_data_source_file jo9b02690_si_002.cif
_cod_data_source_block MG30
_cod_original_sg_symbol_H-M 'P 21/c'
_cod_database_code 4037626

loop_
_space_group_symop_operation_xyz
'x, y, z'
'-x, y+1/2, -z+1/2'
'-x, -y, -z'
'x, -y-1/2, z-1/2'

loop_
_atom_site_label
_atom_site_type_symbol
_atom_site_fract_x
_atom_site_fract_y
_atom_site_fract_z
_atom_site_U_iso_or_equiv
_atom_site_adp_type
_atom_site_occupancy
_atom_site_site_symmetry_order
_atom_site_calc_flag
_atom_site_refinement_flags_posn
_atom_site_refinement_flags_adp
O1 O 0.7900(2) 0.1767(2) 0.26132(14) 0.0439(5) Uani 1 1 d . .
C2 C 0.8297(2) 0.1932(3) 0.33888(18) 0.0311(6) Uani 1 1 d . .
C3 C 0.83029(18) 0.09547(18) 0.40128(10) 0.0338(6) Uani 1 1 d G .
C4 C 0.77822(19) -0.03568(19) 0.38868(11) 0.0431(7) Uani 1 1 d G .
H4 H 0.736924 -0.075056 0.332215 0.052 Uiso 1 1 calc R U
C5 C 0.7866(2) -0.10923(17) 0.45870(15) 0.0517(9) Uani 1 1 d G .
H5 H 0.750984 -0.198866 0.450093 0.062 Uiso 1 1 calc R U
C6 C 0.8470(2) -0.0516(2) 0.54132(13) 0.0570(9) Uani 1 1 d G .
H6 H 0.852707 -0.101888 0.589175 0.068 Uiso 1 1 calc R U
C7 C 0.8991(2) 0.0795(2) 0.55392(10) 0.0512(8) Uani 1 1 d G .
H7 H 0.940369 0.118900 0.610381 0.061 Uiso 1 1 calc R U
C8 C 0.89072(18) 0.15308(16) 0.48389(12) 0.0366(6) Uani 1 1 d G .
C9 C 0.9336(3) 0.2963(3) 0.47868(18) 0.0372(6) Uani 1 1 d . .
H9A H 0.902019 0.367521 0.502357 0.045 Uiso 1 1 calc R U
H9B H 1.022544 0.301342 0.509779 0.045 Uiso 1 1 calc R U
N10 N 0.8824(2) 0.3128(2) 0.38479(15) 0.0318(5) Uani 1 1 d . .
C11 C 0.91416(15) 0.42846(16) 0.34955(12) 0.0302(6) Uani 1 1 d G .
C12 C 1.03032(14) 0.43400(18) 0.36259(12) 0.0378(7) Uani 1 1 d G .
H12 H 1.086708 0.363212 0.395206 0.045 Uiso 1 1 calc R U
C13 C 1.06398(13) 0.5431(2) 0.32791(14) 0.0455(8) Uani 1 1 d G .
H13 H 1.143376 0.546888 0.336818 0.055 Uiso 1 1 calc R U
C14 C 0.98148(18) 0.64667(19) 0.28019(14) 0.0464(8) Uani 1 1 d G .
H14 H 1.004492 0.721243 0.256483 0.056 Uiso 1 1 calc R U
C15 C 0.86532(16) 0.64114(18) 0.26715(13) 0.0437(7) Uani 1 1 d G .
H15 H 0.808938 0.711922 0.234535 0.052 Uiso 1 1 calc R U
C16 C 0.83166(13) 0.53203(19) 0.30183(12) 0.0328(6) Uani 1 1 d G .
C17 C 0.7008(3) 0.5315(3) 0.28243(19) 0.0358(6) Uani 1 1 d . .
H17 H 0.668647 0.627768 0.263293 0.043 Uiso 1 1 calc R U
C18 C 0.6153(3) 0.4314(4) 0.21011(19) 0.0423(7) Uani 1 1 d . .
H18A H 0.559632 0.483918 0.157199 0.051 Uiso 1 1 calc R U
H18B H 0.661592 0.364931 0.195564 0.051 Uiso 1 1 calc R U
C19 C 0.5470(3) 0.3558(4) 0.24546(19) 0.0398(7) Uani 1 1 d . .
N20 N 0.5884(2) 0.4013(3) 0.32956(15) 0.0364(6) Uani 1 1 d . .
C21 C 0.6833(2) 0.4960(3) 0.35859(18) 0.0331(6) Uani 1 1 d . .
O23 O 0.4708(2) 0.2679(3) 0.20976(16) 0.0644(8) Uani 1 1 d . .
O24 O 0.7375(2) 0.5416(2) 0.43101(14) 0.0445(6) Uani 1 1 d . .
C24 C 0.53960(19) 0.3539(2) 0.38160(14) 0.0385(7) Uani 1 1 d G .
C25 C 0.4422(2) 0.4223(3) 0.37886(16) 0.0567(10) Uani 1 1 d G .
H25 H 0.406486 0.499373 0.341093 0.068 Uiso 1 1 calc R U
C26 C 0.3972(2) 0.3778(3) 0.43139(19) 0.0754(14) Uani 1 1 d G .
H26 H 0.330681 0.424487 0.429521 0.090 Uiso 1 1 calc R U
C27 C 0.4495(3) 0.2650(3) 0.48666(19) 0.0728(13) Uani 1 1 d G .
H27 H 0.418766 0.234566 0.522555 0.087 Uiso 1 1 calc R U
C28 C 0.5469(3) 0.1966(3) 0.48939(19) 0.0791(14) Uani 1 1 d G .
H28 H 0.582656 0.119528 0.527163 0.095 Uiso 1 1 calc R U
C29 C 0.5919(2) 0.2411(3) 0.43686(18) 0.0653(11) Uani 1 1 d G .
H29 H 0.658463 0.194412 0.438735 0.078 Uiso 1 1 calc R U

loop_
_atom_site_aniso_label
_atom_site_aniso_U_11
_atom_site_aniso_U_22
_atom_site_aniso_U_33
_atom_site_aniso_U_23
_atom_site_aniso_U_13
_atom_site_aniso_U_12
O1 0.0495(13) 0.0478(13) 0.0402(12) -0.0101(10) 0.0269(10) -0.0081(10)
C2 0.0279(12) 0.0313(13) 0.0406(15) -0.0041(11) 0.0220(11) -0.0004(10)
C3 0.0319(13) 0.0299(13) 0.0459(16) -0.0008(11) 0.0241(12) 0.0033(11)
C4 0.0415(16) 0.0346(15) 0.0591(19) -0.0034(14) 0.0295(15) -0.0048(13)
C5 0.054(2) 0.0320(16) 0.080(3) 0.0067(16) 0.0417(19) -0.0025(14)
C6 0.069(2) 0.0443(19) 0.067(2) 0.0178(17) 0.041(2) 0.0067(17)
C7 0.067(2) 0.0418(18) 0.0444(18) 0.0077(14) 0.0274(17) 0.0031(16)
C8 0.0393(15) 0.0320(14) 0.0416(15) 0.0027(12) 0.0225(13) 0.0040(12)
C9 0.0473(16) 0.0302(14) 0.0343(14) 0.0001(11) 0.0205(13) -0.0016(12)
N10 0.0385(12) 0.0276(11) 0.0346(12) -0.0006(9) 0.0223(10) -0.0021(9)
C11 0.0357(13) 0.0275(13) 0.0334(13) -0.0029(10) 0.0217(11) -0.0051(10)
C12 0.0343(14) 0.0373(15) 0.0474(17) -0.0028(12) 0.0246(13) -0.0008(12)
C13 0.0422(16) 0.0539(19) 0.0522(18) -0.0041(15) 0.0323(15) -0.0103(14)
C14 0.0551(19) 0.0472(18) 0.0510(18) 0.0033(14) 0.0371(16) -0.0116(15)
C15 0.0502(18) 0.0403(16) 0.0468(17) 0.0117(14) 0.0290(15) 0.0019(14)
C16 0.0382(14) 0.0317(13) 0.0349(14) 0.0006(11) 0.0230(12) -0.0012(11)
C17 0.0365(14) 0.0374(15) 0.0377(15) 0.0079(12) 0.0218(12) 0.0057(12)
C18 0.0336(14) 0.065(2) 0.0326(14) 0.0037(14) 0.0197(12) 0.0030(14)
C19 0.0275(13) 0.0592(19) 0.0322(14) -0.0037(13) 0.0144(11) -0.0017(13)
N20 0.0321(12) 0.0476(14) 0.0336(12) -0.0003(10) 0.0196(10) -0.0031(10)
C21 0.0321(13) 0.0352(14) 0.0364(14) -0.0008(11) 0.0204(12) 0.0020(11)
O23 0.0459(14) 0.097(2) 0.0511(14) -0.0253(14) 0.0246(12) -0.0316(14)
O24 0.0473(12) 0.0506(13) 0.0402(12) -0.0111(10) 0.0253(10) -0.0075(10)
C24 0.0353(14) 0.0495(17) 0.0382(15) -0.0040(13) 0.0241(12) -0.0048(13)
C25 0.0404(17) 0.085(3) 0.052(2) 0.0089(19) 0.0284(16) 0.0137(18)
C26 0.045(2) 0.128(4) 0.072(3) 0.002(3) 0.044(2) 0.008(2)
C27 0.069(3) 0.106(4) 0.069(3) -0.002(3) 0.054(2) -0.016(3)
C28 0.100(4) 0.088(3) 0.083(3) 0.027(3) 0.070(3) 0.011(3)
C29 0.075(3) 0.074(3) 0.077(3) 0.024(2) 0.060(2) 0.023(2)

loop_
_atom_type_symbol
_atom_type_description
_atom_type_scat_dispersion_real
_atom_type_scat_dispersion_imag
_atom_type_scat_source
C C 0.0033 0.0016 'International Tables Vol C Tables 4.2.6.8 and 6.1.1.4'
H H 0.0000 0.0000 'International Tables Vol C Tables 4.2.6.8 and 6.1.1.4'
N N 0.0061 0.0033 'International Tables Vol C Tables 4.2.6.8 and 6.1.1.4'
O O 0.0106 0.0060 'International Tables Vol C Tables 4.2.6.8 and 6.1.1.4'

loop_
_geom_angle_atom_site_label_1
_geom_angle_atom_site_label_2
_geom_angle_atom_site_label_3
_geom_angle
O1 C2 N10 125.8(3)
O1 C2 C3 128.5(2)
N10 C2 C3 105.8(2)
C4 C3 C8 120.0
C4 C3 C2 130.07(16)
C8 C3 C2 109.89(16)
C5 C4 C3 120.0
C5 C4 H4 120.0
C3 C4 H4 120.0
C4 C5 C6 120.0
C4 C5 H5 120.0
C6 C5 H5 120.0
C7 C6 C5 120.0
C7 C6 H6 120.0
C5 C6 H6 120.0
C6 C7 C8 120.0
C6 C7 H7 120.0
C8 C7 H7 120.0
C7 C8 C3 120.0
C7 C8 C9 130.89(16)
C3 C8 C9 109.07(16)
N10 C9 C8 101.5(2)
N10 C9 H9A 111.5
C8 C9 H9A 111.5
N10 C9 H9B 111.5
C8 C9 H9B 111.5
H9A C9 H9B 109.3
C2 N10 C11 123.4(2)
C2 N10 C9 113.2(2)
C11 N10 C9 121.3(2)
C12 C11 C16 120.0
C12 C11 N10 118.20(14)
C16 C11 N10 121.79(15)
C13 C12 C11 120.0
C13 C12 H12 120.0
C11 C12 H12 120.0
C14 C13 C12 120.0
C14 C13 H13 120.0
C12 C13 H13 120.0
C13 C14 C15 120.0
C13 C14 H14 120.0
C15 C14 H14 120.0
C16 C15 C14 120.0
C16 C15 H15 120.0
C14 C15 H15 120.0
C15 C16 C11 120.0
C15 C16 C17 116.76(15)
C11 C16 C17 123.22(15)
C21 C17 C18 104.2(2)
C21 C17 C16 115.6(2)
C18 C17 C16 115.6(2)
C21 C17 H17 107.0
C18 C17 H17 107.0
C16 C17 H17 107.0
C19 C18 C17 105.8(2)
C19 C18 H18A 110.6
C17 C18 H18A 110.6
C19 C18 H18B 110.6
C17 C18 H18B 110.6
H18A C18 H18B 108.7
O23 C19 N20 124.3(3)
O23 C19 C18 127.5(3)
N20 C19 C18 108.2(3)
C19 N20 C21 113.4(2)
C19 N20 C24 123.1(2)
C21 N20 C24 123.5(2)
O24 C21 N20 124.4(3)
O24 C21 C17 127.7(3)
N20 C21 C17 107.8(2)
C25 C24 C29 120.0
C25 C24 N20 120.32(17)
C29 C24 N20 119.66(17)
C24 C25 C26 120.0
C24 C25 H25 120.0
C26 C25 H25 120.0
C25 C26 C27 120.0
C25 C26 H26 120.0
C27 C26 H26 120.0
C28 C27 C26 120.0
C28 C27 H27 120.0
C26 C27 H27 120.0
C29 C28 C27 120.0
C29 C28 H28 120.0
C27 C28 H28 120.0
C28 C29 C24 120.0
C28 C29 H29 120.0
C24 C29 H29 120.0

loop_
_geom_bond_atom_site_label_1
_geom_bond_atom_site_label_2
_geom_bond_distance
O1 C2 1.221(3)
C2 N10 1.375(3)
C2 C3 1.452(3)
C3 C4 1.3900
C3 C8 1.3900
C4 C5 1.3900
C4 H4 0.9500
C5 C6 1.3900
C5 H5 0.9500
C6 C7 1.3900
C6 H6 0.9500
C7 C8 1.3900
C7 H7 0.9500
C8 C9 1.501(3)
C9 N10 1.468(4)
C9 H9A 0.9900
C9 H9B 0.9900
N10 C11 1.431(2)
C11 C12 1.3900
C11 C16 1.3900
C12 C13 1.3900
C12 H12 0.9500
C13 C14 1.3900
C13 H13 0.9500
C14 C15 1.3900
C14 H14 0.9500
C15 C16 1.3900
C15 H15 0.9500
C16 C17 1.536(3)
C17 C21 1.521(4)
C17 C18 1.541(4)
C17 H17 1.0000
C18 C19 1.498(4)
C18 H18A 0.9900
C18 H18B 0.9900
C19 O23 1.204(4)
C19 N20 1.387(4)
N20 C21 1.395(4)
N20 C24 1.427(3)
C21 O24 1.201(3)
C24 C25 1.3900
C24 C29 1.3900
C25 C26 1.3900
C25 H25 0.9500
C26 C27 1.3900
C26 H26 0.9500
C27 C28 1.3900
C27 H27 0.9500
C28 C29 1.3900
C28 H28 0.9500
C29 H29 0.9500

loop_
_geom_torsion_atom_site_label_1
_geom_torsion_atom_site_label_2
_geom_torsion_atom_site_label_3
_geom_torsion_atom_site_label_4
_geom_torsion
O1 C2 C3 C4 -6.0(4)
N10 C2 C3 C4 173.15(17)
O1 C2 C3 C8 176.5(2)
N10 C2 C3 C8 -4.4(2)
C8 C3 C4 C5 0.0
C2 C3 C4 C5 -177.4(2)
C3 C4 C5 C6 0.0
C4 C5 C6 C7 0.0
C5 C6 C7 C8 0.0
C6 C7 C8 C3 0.0
C6 C7 C8 C9 177.2(3)
C4 C3 C8 C7 0.0
C2 C3 C8 C7 177.86(19)
C4 C3 C8 C9 -177.8(2)
C2 C3 C8 C9 0.1(2)
C7 C8 C9 N10 -173.50(17)
C3 C8 C9 N10 4.0(2)
O1 C2 N10 C11 -9.7(4)
C3 C2 N10 C11 171.2(2)
O1 C2 N10 C9 -173.5(3)
C3 C2 N10 C9 7.3(3)
C8 C9 N10 C2 -7.1(3)
C8 C9 N10 C11 -171.3(2)
C2 N10 C11 C12 -93.1(3)
C9 N10 C11 C12 69.5(3)
C2 N10 C11 C16 85.6(3)
C9 N10 C11 C16 -111.8(2)
C16 C11 C12 C13 0.0
N10 C11 C12 C13 178.68(19)
C11 C12 C13 C14 0.0
C12 C13 C14 C15 0.0
C13 C14 C15 C16 0.0
C14 C15 C16 C11 0.0
C14 C15 C16 C17 -178.4(2)
C12 C11 C16 C15 0.0
N10 C11 C16 C15 -178.63(19)
C12 C11 C16 C17 178.3(2)
N10 C11 C16 C17 -0.3(2)
C15 C16 C17 C21 -136.9(2)
C11 C16 C17 C21 44.7(3)
C15 C16 C17 C18 101.0(2)
C11 C16 C17 C18 -77.4(3)
C21 C17 C18 C19 5.1(3)
C16 C17 C18 C19 133.1(2)
C17 C18 C19 O23 -180.0(3)
C17 C18 C19 N20 -1.6(3)
O23 C19 N20 C21 175.3(3)
C18 C19 N20 C21 -3.2(4)
O23 C19 N20 C24 -3.7(5)
C18 C19 N20 C24 177.8(2)
C19 N20 C21 O24 -175.0(3)
C24 N20 C21 O24 4.0(4)
C19 N20 C21 C17 6.6(3)
C24 N20 C21 C17 -174.4(2)
C18 C17 C21 O24 174.7(3)
C16 C17 C21 O24 46.7(4)
C18 C17 C21 N20 -7.0(3)
C16 C17 C21 N20 -135.0(2)
C19 N20 C24 C25 -88.7(3)
C21 N20 C24 C25 92.4(3)
C19 N20 C24 C29 93.0(3)
C21 N20 C24 C29 -86.0(3)
C29 C24 C25 C26 0.0
N20 C24 C25 C26 -178.3(2)
C24 C25 C26 C27 0.0
C25 C26 C27 C28 0.0
C26 C27 C28 C29 0.0
C27 C28 C29 C24 0.0
C25 C24 C29 C28 0.0
N20 C24 C29 C28 178.3(2)
